data_7703722
loop_
_publ_author_name
'Mayans, J\'ulia'
'Font-Bardia, Merc\`e'
'Escuer, Albert'

_publ_section_title
;
 Na<sub>2</sub>MnLn<sup>III</sup> clusters with a non-equivalent core:
 chiral vs. meso isomerism.
;
_journal_issue 14
_journal_name_full 'Dalton transactions (Cambridge, England : 2003)'
_journal_page_first 4216
_journal_page_last 4219
_journal_paper_doi 10.1039/d0dt00540a
_journal_volume 49
_journal_year 2020
_chemical_absolute_configuration rm
_chemical_formula_moiety 'C96 H90 Cl6 Mn6 N6 Na2 O20 Tb, 7(H2 O)'
_chemical_formula_sum 'C96 H104 Cl6 Mn6 N6 Na2 O27 Tb'
_chemical_formula_weight 2521.09
_space_group_crystal_system trigonal
_space_group_IT_number 146
_space_group_name_Hall 'R 3'
_space_group_name_H-M_alt 'R 3 :H'
_atom_sites_solution_hydrogens geom
_audit_creation_method SHELXL-97
_audit_update_record
;
2020-02-12 deposited with the CCDC.	2020-03-10 downloaded from the CCDC.
;
_cell_angle_alpha 90
_cell_angle_beta 90
_cell_angle_gamma 120
_cell_formula_units_Z 3
_cell_length_a 19.5854(10)
_cell_length_b 19.5854(10)
_cell_length_c 28.5183(18)
_cell_measurement_reflns_used 9968
_cell_measurement_temperature 100(2)
_cell_measurement_theta_max 24.42
_cell_measurement_theta_min 2.79
_cell_volume 9473.7(9)
_computing_cell_refinement 'Bruker SAINT'
_computing_data_collection 'Bruker APEX2'
_computing_data_reduction 'Bruker SAINT'
_computing_molecular_graphics 'Bruker SHELXTL'
_computing_publication_material 'Bruker SHELXTL'
_computing_structure_refinement 'SHELXL-2014 (Sheldrick 2014)'
_computing_structure_solution 'SHELXS-97 (Sheldrick 2008)'
_diffrn_ambient_temperature 100(2)
_diffrn_measured_fraction_theta_full 0.902
_diffrn_measured_fraction_theta_max 0.990
_diffrn_measurement_device_type 'D8 Venture'
_diffrn_measurement_method '\f and \w scans'
_diffrn_radiation_type MoK\a
_diffrn_radiation_wavelength 0.71073
_diffrn_reflns_av_R_equivalents 0.0359
_diffrn_reflns_av_unetI/netI 0.0518
_diffrn_reflns_Laue_measured_fraction_full 0.902
_diffrn_reflns_Laue_measured_fraction_max 0.990
_diffrn_reflns_limit_h_max 22
_diffrn_reflns_limit_h_min -22
_diffrn_reflns_limit_k_max 22
_diffrn_reflns_limit_k_min -22
_diffrn_reflns_limit_l_max 32
_diffrn_reflns_limit_l_min -33
_diffrn_reflns_number 19397
_diffrn_reflns_point_group_measured_fraction_full 0.876
_diffrn_reflns_point_group_measured_fraction_max 0.961
_diffrn_reflns_theta_full 25.242
_diffrn_reflns_theta_max 24.421
_diffrn_reflns_theta_min 2.506
_diffrn_source microfocus
_exptl_absorpt_coefficient_mu 1.329
_exptl_absorpt_correction_T_max 0.7451
_exptl_absorpt_correction_T_min 0.6164
_exptl_absorpt_correction_type multi-scan
_exptl_absorpt_process_details sadabs
_exptl_crystal_colour red
_exptl_crystal_density_diffrn 1.326
_exptl_crystal_description prism
_exptl_crystal_F_000 3831
_exptl_crystal_preparation 'Magnetic properties'
_exptl_crystal_recrystallization_method 'Re-crystallisation from solvent: methanol/ACN/diethylether'
_exptl_crystal_size_max 0.086
_exptl_crystal_size_mid 0.079
_exptl_crystal_size_min 0.078
_refine_diff_density_max 2.469
_refine_diff_density_min -1.152
_refine_diff_density_rms 0.197
_refine_ls_abs_structure_details
;
 Refined as an inversion twin.
 At the end of refinement, large voids remained in 
 the structure containing only diffuse electron 
 density that could not be modelled satisfactorily. 
 These voids were thus analyzed and taken into account 
 by PLATON/SQUEEZE, occupying a total of 1311.7 \%A3 (main voids 
 volumes are 437 \%A3 ), resulting in a significant improvement 
 both in R1 and wR2 factors. 
 The derived figures (electro/volumes) would reasonably 
 account for a number of diffuse small solvent molecules, 
 e.g water or methanol
;
_refine_ls_abs_structure_Flack 0.06(2)
_refine_ls_extinction_method none
_refine_ls_goodness_of_fit_ref 1.039
_refine_ls_hydrogen_treatment constr
_refine_ls_matrix_type full
_refine_ls_number_parameters 322
_refine_ls_number_reflns 6709
_refine_ls_number_restraints 1
_refine_ls_restrained_S_all 1.039
_refine_ls_R_factor_all 0.0646
_refine_ls_R_factor_gt 0.0625
_refine_ls_shift/su_max 0.000
_refine_ls_shift/su_mean 0.000
_refine_ls_structure_factor_coef Fsqd
_refine_ls_weighting_details
;
 w=1/[\s^2^(Fo^2^)+(0.1402P)^2^+86.4074P]
 where P=(Fo^2^+2Fc^2^)/3
;
_refine_ls_weighting_scheme calc
_refine_ls_wR_factor_gt 0.1844
_refine_ls_wR_factor_ref 0.1883
_reflns_Friedel_coverage 0.941
_reflns_Friedel_fraction_full 0.849
_reflns_Friedel_fraction_max 0.932
_reflns_number_gt 6430
_reflns_number_total 6709
_reflns_threshold_expression 'I > 2\s(I)'
_cod_data_source_file d0dt00540a2.cif
_cod_data_source_block mo_i06ub53_0m_b_sq_d
_cod_depositor_comments 'Adding full bibliography for 7703720--7703725.cif.'
_cod_original_cell_volume 9473.7(11)
_cod_database_code 7703722
_shelx_space_group_comment
;
The symmetry employed for this shelxl refinement is uniquely defined
by the following loop, which should always be used as a source of
symmetry information in preference to the above space-group names.
They are only intended as comments.
;

loop_
_space_group_symop_operation_xyz
'x, y, z'
'-y, x-y, z'
'-x+y, -x, z'
'x+2/3, y+1/3, z+1/3'
'-y+2/3, x-y+1/3, z+1/3'
'-x+y+2/3, -x+1/3, z+1/3'
'x+1/3, y+2/3, z+2/3'
'-y+1/3, x-y+2/3, z+2/3'
'-x+y+1/3, -x+2/3, z+2/3'

loop_
_atom_site_label
_atom_site_type_symbol
_atom_site_fract_x
_atom_site_fract_y
_atom_site_fract_z
_atom_site_U_iso_or_equiv
_atom_site_adp_type
_atom_site_occupancy
_atom_site_site_symmetry_order
_atom_site_calc_flag
_atom_site_refinement_flags_posn
_atom_site_refinement_flags_adp
_atom_site_refinement_flags_occupancy
_atom_site_disorder_assembly
_atom_site_disorder_group
Tb1 Tb 0.6667 0.3333 0.47843(3) 0.0174(3) Uani 1 3 d S T P . .
Mn1 Mn 0.57863(10) 0.34841(10) 0.59110(6) 0.0129(4) Uani 1 1 d . . . . .
Mn2 Mn 0.66689(10) 0.43150(10) 0.37753(6) 0.0126(4) Uani 1 1 d . . . . .
Cl2 Cl 0.82052(16) 0.48414(16) 0.37674(10) 0.0185(6) Uani 1 1 d . . . . .
Na1 Na 0.6667 0.3333 0.6923(3) 0.0168(16) Uani 1 3 d S T P . .
Na2 Na 0.6667 0.3333 0.2751(3) 0.0138(15) Uani 1 3 d S T P . .
O1 O 0.5741(4) 0.3419(5) 0.5254(3) 0.0138(16) Uani 1 1 d . . . . .
O2 O 0.5752(5) 0.3582(5) 0.6562(3) 0.0156(17) Uani 1 1 d . . . . .
O3 O 0.6276(6) 0.4050(5) 0.7422(3) 0.024(2) Uani 1 1 d . . . . .
O4 O 0.6669(4) 0.4377(4) 0.4441(3) 0.0139(16) Uani 1 1 d . . . . .
O5 O 0.6737(5) 0.4429(5) 0.3118(3) 0.0158(17) Uani 1 1 d . . . . .
O6 O 0.7355(5) 0.4481(5) 0.2282(3) 0.024(2) Uani 1 1 d . . . . .
O7 O 0.6667 0.3333 0.5939(5) 0.014(3) Uani 1 3 d S T P . .
O8 O 0.6667 0.3333 0.3824(5) 0.020(3) Uani 1 3 d S T P . .
N1 N 0.4891(5) 0.3678(6) 0.5828(4) 0.016(2) Uani 1 1 d . . . . .
N2 N 0.6533(6) 0.5251(5) 0.3816(3) 0.015(2) Uani 1 1 d . . . . .
C1 C 0.4968(7) 0.3173(7) 0.5079(4) 0.016(2) Uani 1 1 d . . . . .
H1A H 0.4622 0.2601 0.5133 0.019 Uiso 1 1 calc R U . . .
H1B H 0.4992 0.3272 0.4737 0.019 Uiso 1 1 calc R U . . .
C2 C 0.4637(7) 0.3623(7) 0.5325(4) 0.017(2) Uani 1 1 d . . . . .
H2 H 0.4902 0.4169 0.5193 0.021 Uiso 1 1 calc R U . . .
C3 C 0.3767(4) 0.3258(6) 0.5241(4) 0.0488(18) Uani 1 1 d G . . . .
C4 C 0.3502(5) 0.3589(5) 0.4907(4) 0.0488(18) Uani 1 1 d G . . . .
H4 H 0.3868 0.4055 0.4746 0.059 Uiso 1 1 calc R U . . .
C5 C 0.2702(6) 0.3240(6) 0.4809(4) 0.0488(18) Uani 1 1 d G . . . .
H5 H 0.2521 0.3466 0.4581 0.059 Uiso 1 1 calc R U . . .
C6 C 0.2166(4) 0.2558(6) 0.5045(4) 0.0488(18) Uani 1 1 d G . . . .
H6 H 0.1619 0.2319 0.4978 0.059 Uiso 1 1 calc R U . . .
C7 C 0.2431(5) 0.2226(5) 0.5378(4) 0.0488(18) Uani 1 1 d G . . . .
H7 H 0.2065 0.1761 0.5539 0.059 Uiso 1 1 calc R U . . .
C8 C 0.3232(6) 0.2576(6) 0.5476(3) 0.0488(18) Uani 1 1 d G . . . .
H8 H 0.3413 0.2350 0.5704 0.059 Uiso 1 1 calc R U . . .
C9 C 0.4588(7) 0.3904(7) 0.6154(4) 0.019(2) Uani 1 1 d . . . . .
H9 H 0.4171 0.3992 0.6064 0.023 Uiso 1 1 calc R U . . .
C10 C 0.4814(5) 0.4034(5) 0.6632(2) 0.022(3) Uani 1 1 d G . . . .
C11 C 0.4455(4) 0.4349(5) 0.6909(3) 0.027(3) Uani 1 1 d G . . . .
H11 H 0.4043 0.4416 0.6784 0.033 Uiso 1 1 calc R U . . .
C12 C 0.4699(5) 0.4565(5) 0.7370(3) 0.030(3) Uani 1 1 d G . . . .
H12 H 0.4454 0.4780 0.7560 0.037 Uiso 1 1 calc R U . . .
C13 C 0.5302(5) 0.4467(5) 0.7553(2) 0.027(3) Uani 1 1 d G . . . .
H13 H 0.5469 0.4615 0.7868 0.032 Uiso 1 1 calc R U . . .
C14 C 0.5661(4) 0.4152(5) 0.7276(2) 0.017(2) Uani 1 1 d G . . . .
C15 C 0.5417(4) 0.3936(5) 0.6815(2) 0.020(3) Uani 1 1 d G . . . .
C16 C 0.6656(10) 0.4452(10) 0.7851(5) 0.038(2) Uani 1 1 d . . . . .
H16A H 0.7204 0.4568 0.7852 0.057 Uiso 1 1 calc R U . . .
H16B H 0.6377 0.4115 0.8120 0.057 Uiso 1 1 calc R U . . .
H16C H 0.6645 0.4945 0.7874 0.057 Uiso 1 1 calc R U . . .
C17 C 0.6635(8) 0.5055(7) 0.4626(4) 0.021(3) Uani 1 1 d . . . . .
H17A H 0.7174 0.5514 0.4659 0.026 Uiso 1 1 calc R U . . .
H17B H 0.6378 0.4930 0.4938 0.026 Uiso 1 1 calc R U . . .
C18 C 0.6168(7) 0.5239(7) 0.4285(4) 0.018(2) Uani 1 1 d . . . . .
H18 H 0.5621 0.4775 0.4283 0.021 Uiso 1 1 calc R U . . .
C19 C 0.6096(6) 0.5963(5) 0.4390(4) 0.0406(15) Uani 1 1 d G . . . .
C20 C 0.5430(5) 0.5963(5) 0.4223(3) 0.0406(15) Uani 1 1 d G . . . .
H20 H 0.5056 0.5535 0.4038 0.049 Uiso 1 1 calc R U . . .
C21 C 0.5311(5) 0.6590(5) 0.4325(4) 0.0406(15) Uani 1 1 d G . . . .
H21 H 0.4856 0.6591 0.4210 0.049 Uiso 1 1 calc R U . . .
C22 C 0.5859(6) 0.7217(4) 0.4594(4) 0.0406(15) Uani 1 1 d G . . . .
H22 H 0.5778 0.7646 0.4664 0.049 Uiso 1 1 calc R U . . .
C23 C 0.6525(5) 0.7217(5) 0.4762(4) 0.0406(15) Uani 1 1 d G . . . .
H23 H 0.6899 0.7645 0.4947 0.049 Uiso 1 1 calc R U . . .
C24 C 0.6644(5) 0.6589(5) 0.4660(4) 0.0406(15) Uani 1 1 d G . . . .
H24 H 0.7099 0.6589 0.4775 0.049 Uiso 1 1 calc R U . . .
C25 C 0.6752(7) 0.5792(7) 0.3523(4) 0.021(3) Uani 1 1 d . . . . .
H25 H 0.6714 0.6240 0.3608 0.026 Uiso 1 1 calc R U . . .
C26 C 0.7060(5) 0.5789(4) 0.3063(2) 0.020(3) Uani 1 1 d G . . . .
C27 C 0.7347(5) 0.6471(3) 0.2795(3) 0.022(3) Uani 1 1 d G . . . .
H27 H 0.7341 0.6919 0.2918 0.026 Uiso 1 1 calc R U . . .
C28 C 0.7641(5) 0.6497(3) 0.2348(2) 0.022(3) Uani 1 1 d G . . . .
H28 H 0.7837 0.6963 0.2165 0.027 Uiso 1 1 calc R U . . .
C29 C 0.7648(5) 0.5841(4) 0.2168(2) 0.028(3) Uani 1 1 d G . . . .
H29 H 0.7849 0.5859 0.1863 0.033 Uiso 1 1 calc R U . . .
C30 C 0.7362(5) 0.5159(3) 0.2436(2) 0.017(2) Uani 1 1 d G . . . .
C31 C 0.7068(4) 0.5133(3) 0.2883(2) 0.015(2) Uani 1 1 d G . . . .
C32 C 0.7739(10) 0.4525(10) 0.1855(5) 0.038(2) Uani 1 1 d . . . . .
H32A H 0.7540 0.4730 0.1609 0.057 Uiso 1 1 calc R U . . .
H32B H 0.7635 0.3998 0.1767 0.057 Uiso 1 1 calc R U . . .
H32C H 0.8308 0.4877 0.1892 0.057 Uiso 1 1 calc R U . . .
Cl1 Cl 0.69287(17) 0.50040(16) 0.59082(10) 0.0188(6) Uani 1 1 d . . . . .
O1W O 0.1182(19) 0.269(2) 0.3660(10) 0.072(4) Uani 0.5 1 d . . P . .
O2W O 0.501(2) 0.440(2) 0.2677(10) 0.072(4) Uani 0.5 1 d . . P . .
O3W O 0.5485(19) 0.680(2) 0.2447(10) 0.072(4) Uani 0.5 1 d . . P . .
O5W O 0.3333 0.6667 0.4069(6) 0.028(3) Uani 1 3 d S T P . .
O4W O 0.3331(19) 0.499(2) 0.4037(10) 0.072(4) Uani 0.5 1 d . . P . .

loop_
_atom_site_aniso_label
_atom_site_aniso_U_11
_atom_site_aniso_U_22
_atom_site_aniso_U_33
_atom_site_aniso_U_23
_atom_site_aniso_U_13
_atom_site_aniso_U_12
Tb1 0.0170(3) 0.0170(3) 0.0184(5) 0.000 0.000 0.00848(17)
Mn1 0.0129(8) 0.0176(9) 0.0105(9) 0.0004(7) 0.0018(6) 0.0093(7)
Mn2 0.0169(8) 0.0116(8) 0.0109(9) 0.0010(6) 0.0015(7) 0.0084(7)
Cl2 0.0166(14) 0.0121(13) 0.0223(15) 0.0022(11) 0.0040(11) 0.0038(11)
Na1 0.020(2) 0.020(2) 0.011(4) 0.000 0.000 0.0100(12)
Na2 0.014(2) 0.014(2) 0.014(4) 0.000 0.000 0.0068(11)
O1 0.008(4) 0.017(4) 0.017(4) -0.003(3) -0.002(3) 0.006(3)
O2 0.019(4) 0.014(4) 0.018(4) -0.003(3) 0.001(3) 0.012(3)
O3 0.028(5) 0.028(5) 0.023(5) -0.007(4) -0.008(4) 0.019(4)
O4 0.014(4) 0.012(4) 0.017(4) 0.002(3) 0.001(3) 0.007(3)
O5 0.019(4) 0.019(4) 0.011(4) 0.002(3) 0.004(3) 0.011(3)
O6 0.035(5) 0.021(4) 0.016(4) 0.001(3) 0.008(4) 0.012(4)
O7 0.009(4) 0.009(4) 0.024(8) 0.000 0.000 0.0045(19)
O8 0.016(4) 0.016(4) 0.028(9) 0.000 0.000 0.008(2)
N1 0.013(5) 0.017(5) 0.019(5) 0.002(4) -0.002(4) 0.008(4)
N2 0.020(5) 0.016(5) 0.013(5) 0.002(4) 0.000(4) 0.011(4)
C1 0.022(6) 0.020(6) 0.012(6) -0.005(5) -0.009(5) 0.016(5)
C2 0.023(6) 0.025(6) 0.007(5) -0.003(4) -0.004(4) 0.016(5)
C3 0.039(4) 0.071(5) 0.051(4) -0.033(4) -0.023(3) 0.039(3)
C4 0.039(4) 0.071(5) 0.051(4) -0.033(4) -0.023(3) 0.039(3)
C5 0.039(4) 0.071(5) 0.051(4) -0.033(4) -0.023(3) 0.039(3)
C6 0.039(4) 0.071(5) 0.051(4) -0.033(4) -0.023(3) 0.039(3)
C7 0.039(4) 0.071(5) 0.051(4) -0.033(4) -0.023(3) 0.039(3)
C8 0.039(4) 0.071(5) 0.051(4) -0.033(4) -0.023(3) 0.039(3)
C9 0.017(6) 0.027(6) 0.019(6) -0.005(5) 0.000(5) 0.014(5)
C10 0.022(6) 0.017(6) 0.024(6) 0.005(5) 0.005(5) 0.008(5)
C11 0.030(7) 0.032(7) 0.026(7) 0.006(6) 0.002(6) 0.020(6)
C12 0.051(9) 0.033(7) 0.021(7) 0.001(6) 0.016(6) 0.032(7)
C13 0.034(7) 0.033(7) 0.019(7) 0.004(5) 0.003(5) 0.022(6)
C14 0.025(6) 0.014(5) 0.008(5) 0.000(4) 0.000(4) 0.008(5)
C15 0.021(6) 0.019(6) 0.021(7) -0.002(5) 0.005(5) 0.011(5)
C16 0.052(7) 0.045(6) 0.024(6) -0.012(5) -0.002(5) 0.031(6)
C17 0.030(7) 0.022(6) 0.011(6) -0.005(5) 0.002(5) 0.012(5)
C18 0.022(6) 0.020(6) 0.016(6) -0.001(5) 0.008(5) 0.013(5)
C19 0.051(4) 0.032(3) 0.045(4) 0.005(3) 0.022(3) 0.025(3)
C20 0.051(4) 0.032(3) 0.045(4) 0.005(3) 0.022(3) 0.025(3)
C21 0.051(4) 0.032(3) 0.045(4) 0.005(3) 0.022(3) 0.025(3)
C22 0.051(4) 0.032(3) 0.045(4) 0.005(3) 0.022(3) 0.025(3)
C23 0.051(4) 0.032(3) 0.045(4) 0.005(3) 0.022(3) 0.025(3)
C24 0.051(4) 0.032(3) 0.045(4) 0.005(3) 0.022(3) 0.025(3)
C25 0.028(7) 0.019(6) 0.023(6) -0.005(5) 0.002(5) 0.017(5)
C26 0.025(6) 0.021(6) 0.015(6) 0.005(5) -0.008(5) 0.013(5)
C27 0.028(6) 0.008(5) 0.027(7) 0.005(5) -0.004(5) 0.008(5)
C28 0.021(6) 0.018(6) 0.022(7) 0.009(5) -0.004(5) 0.006(5)
C29 0.030(7) 0.036(7) 0.017(6) 0.003(5) -0.006(5) 0.016(6)
C30 0.016(6) 0.014(5) 0.014(6) 0.007(4) 0.000(4) 0.002(5)
C31 0.012(5) 0.016(5) 0.016(6) 0.006(4) 0.000(4) 0.007(4)
C32 0.052(7) 0.045(6) 0.024(6) -0.012(5) -0.002(5) 0.031(6)
Cl1 0.0223(14) 0.0177(13) 0.0183(14) -0.0017(11) -0.0001(11) 0.0112(12)
O1W 0.089(11) 0.104(11) 0.054(8) -0.023(8) -0.025(7) 0.071(9)
O2W 0.089(11) 0.104(11) 0.054(8) -0.023(8) -0.025(7) 0.071(9)
O3W 0.089(11) 0.104(11) 0.054(8) -0.023(8) -0.025(7) 0.071(9)
O5W 0.024(5) 0.024(5) 0.034(9) 0.000 0.000 0.012(2)
O4W 0.089(11) 0.104(11) 0.054(8) -0.023(8) -0.025(7) 0.071(9)

loop_
_atom_type_symbol
_atom_type_description
_atom_type_scat_dispersion_real
_atom_type_scat_dispersion_imag
_atom_type_scat_source
C C 0.0033 0.0016 'International Tables Vol C Tables 4.2.6.8 and 6.1.1.4'
H H 0.0000 0.0000 'International Tables Vol C Tables 4.2.6.8 and 6.1.1.4'
N N 0.0061 0.0033 'International Tables Vol C Tables 4.2.6.8 and 6.1.1.4'
O O 0.0106 0.0060 'International Tables Vol C Tables 4.2.6.8 and 6.1.1.4'
Cl Cl 0.1484 0.1585 'International Tables Vol C Tables 4.2.6.8 and 6.1.1.4'
Mn Mn 0.3368 0.7283 'International Tables Vol C Tables 4.2.6.8 and 6.1.1.4'
Tb Tb -0.1723 4.1537 'International Tables Vol C Tables 4.2.6.8 and 6.1.1.4'
Na Na 0.0362 0.0249 'International Tables Vol C Tables 4.2.6.8 and 6.1.1.4'

loop_
_geom_angle_atom_site_label_1
_geom_angle_atom_site_label_2
_geom_angle_atom_site_label_3
_geom_angle
_geom_angle_site_symmetry_1
_geom_angle_site_symmetry_3
_geom_angle_publ_flag
O4 Tb1 O4 102.7(3) 2_655 . ?
O4 Tb1 O4 102.7(3) 2_655 3_665 ?
O4 Tb1 O4 102.7(3) . 3_665 ?
O4 Tb1 O1 85.9(3) 2_655 . ?
O4 Tb1 O1 80.4(3) . . ?
O4 Tb1 O1 169.8(3) 3_665 . ?
O4 Tb1 O1 80.4(3) 2_655 2_655 ?
O4 Tb1 O1 169.8(3) . 2_655 ?
O4 Tb1 O1 85.9(3) 3_665 2_655 ?
O1 Tb1 O1 90.2(3) . 2_655 ?
O4 Tb1 O1 169.8(3) 2_655 3_665 ?
O4 Tb1 O1 85.9(3) . 3_665 ?
O4 Tb1 O1 80.4(3) 3_665 3_665 ?
O1 Tb1 O1 90.2(3) . 3_665 ?
O1 Tb1 O1 90.2(3) 2_655 3_665 ?
O4 Tb1 O8 64.4(2) 2_655 . ?
O4 Tb1 O8 64.4(2) . . ?
O4 Tb1 O8 64.4(2) 3_665 . ?
O1 Tb1 O8 125.1(2) . . ?
O1 Tb1 O8 125.1(2) 2_655 . ?
O1 Tb1 O8 125.1(2) 3_665 . ?
O4 Tb1 Mn2 83.7(2) 2_655 . ?
O4 Tb1 Mn2 30.7(2) . . ?
O4 Tb1 Mn2 83.7(2) 3_665 . ?
O1 Tb1 Mn2 102.9(2) . . ?
O1 Tb1 Mn2 158.6(2) 2_655 . ?
O1 Tb1 Mn2 106.35(19) 3_665 . ?
O8 Tb1 Mn2 33.72(3) . . ?
O4 Tb1 Mn2 83.7(2) 2_655 3_665 ?
O4 Tb1 Mn2 83.7(2) . 3_665 ?
O4 Tb1 Mn2 30.7(2) 3_665 3_665 ?
O1 Tb1 Mn2 158.6(2) . 3_665 ?
O1 Tb1 Mn2 106.35(19) 2_655 3_665 ?
O1 Tb1 Mn2 102.9(2) 3_665 3_665 ?
O8 Tb1 Mn2 33.72(3) . 3_665 ?
Mn2 Tb1 Mn2 57.47(5) . 3_665 ?
O4 Tb1 Mn2 30.7(2) 2_655 2_655 ?
O4 Tb1 Mn2 83.7(2) . 2_655 ?
O4 Tb1 Mn2 83.7(2) 3_665 2_655 ?
O1 Tb1 Mn2 106.35(19) . 2_655 ?
O1 Tb1 Mn2 102.9(2) 2_655 2_655 ?
O1 Tb1 Mn2 158.6(2) 3_665 2_655 ?
O8 Tb1 Mn2 33.72(3) . 2_655 ?
Mn2 Tb1 Mn2 57.47(5) . 2_655 ?
Mn2 Tb1 Mn2 57.47(5) 3_665 2_655 ?
O2 Mn1 O1 173.9(3) . . ?
O2 Mn1 O7 93.3(5) . . ?
O1 Mn1 O7 92.7(5) . . ?
O2 Mn1 N1 91.0(4) . . ?
O1 Mn1 N1 82.9(4) . . ?
O7 Mn1 N1 175.2(5) . . ?
O2 Mn1 Cl1 95.2(3) . 2_655 ?
O1 Mn1 Cl1 86.5(3) . 2_655 ?
O7 Mn1 Cl1 82.69(8) . 2_655 ?
N1 Mn1 Cl1 99.0(3) . 2_655 ?
O2 Mn1 Cl1 86.7(3) . . ?
O1 Mn1 Cl1 93.3(3) . . ?
O7 Mn1 Cl1 81.59(8) . . ?
N1 Mn1 Cl1 96.5(3) . . ?
Cl1 Mn1 Cl1 164.25(10) 2_655 . ?
O2 Mn1 Na1 39.1(2) . . ?
O1 Mn1 Na1 147.0(2) . . ?
O7 Mn1 Na1 54.4(4) . . ?
N1 Mn1 Na1 130.0(3) . . ?
Cl1 Mn1 Na1 86.14(8) 2_655 . ?
Cl1 Mn1 Na1 85.54(8) . . ?
O5 Mn2 O4 170.9(3) . . ?
O5 Mn2 O8 99.0(5) . . ?
O4 Mn2 O8 89.5(5) . . ?
O5 Mn2 N2 89.0(4) . . ?
O4 Mn2 N2 83.1(3) . . ?
O8 Mn2 N2 169.9(5) . . ?
O5 Mn2 Cl2 93.7(3) . 2_655 ?
O4 Mn2 Cl2 91.0(2) . 2_655 ?
O8 Mn2 Cl2 81.42(8) . 2_655 ?
N2 Mn2 Cl2 91.9(3) . 2_655 ?
O5 Mn2 Cl2 86.9(3) . . ?
O4 Mn2 Cl2 91.2(2) . . ?
O8 Mn2 Cl2 79.88(8) . . ?
N2 Mn2 Cl2 107.0(3) . . ?
Cl2 Mn2 Cl2 161.15(10) 2_655 . ?
O5 Mn2 Tb1 150.9(2) . . ?
O4 Mn2 Tb1 37.4(2) . . ?
O8 Mn2 Tb1 52.1(5) . . ?
N2 Mn2 Tb1 120.1(3) . . ?
Cl2 Mn2 Tb1 85.64(8) 2_655 . ?
Cl2 Mn2 Tb1 84.78(8) . . ?
O5 Mn2 Na2 38.3(3) . . ?
O4 Mn2 Na2 150.3(2) . . ?
O8 Mn2 Na2 60.8(5) . . ?
N2 Mn2 Na2 126.4(3) . . ?
Cl2 Mn2 Na2 84.85(8) 2_655 . ?
Cl2 Mn2 Na2 84.01(7) . . ?
Tb1 Mn2 Na2 112.95(8) . . ?
Mn2 Cl2 Mn2 78.82(10) 3_665 . ?
O2 Na1 O2 101.8(3) 2_655 3_665 ?
O2 Na1 O2 101.8(3) 2_655 . ?
O2 Na1 O2 101.8(3) 3_665 . ?
O2 Na1 O3 106.9(3) 2_655 3_665 ?
O2 Na1 O3 68.3(3) 3_665 3_665 ?
O2 Na1 O3 150.9(3) . 3_665 ?
O2 Na1 O3 68.3(3) 2_655 2_655 ?
O2 Na1 O3 150.9(3) 3_665 2_655 ?
O2 Na1 O3 106.9(3) . 2_655 ?
O3 Na1 O3 87.9(4) 3_665 2_655 ?
O2 Na1 O3 150.9(3) 2_655 . ?
O2 Na1 O3 106.9(3) 3_665 . ?
O2 Na1 O3 68.3(3) . . ?
O3 Na1 O3 87.9(4) 3_665 . ?
O3 Na1 O3 87.9(4) 2_655 . ?
O2 Na1 O7 63.7(3) 2_655 . ?
O2 Na1 O7 63.7(3) 3_665 . ?
O2 Na1 O7 63.7(3) . . ?
O3 Na1 O7 126.8(3) 3_665 . ?
O3 Na1 O7 126.8(3) 2_655 . ?
O3 Na1 O7 126.8(3) . . ?
O2 Na1 Mn1 81.1(3) 2_655 . ?
O2 Na1 Mn1 84.4(3) 3_665 . ?
O2 Na1 Mn1 30.6(2) . . ?
O3 Na1 Mn1 152.6(3) 3_665 . ?
O3 Na1 Mn1 119.1(2) 2_655 . ?
O3 Na1 Mn1 97.4(2) . . ?
O7 Na1 Mn1 33.21(8) . . ?
O2 Na1 Mn1 84.4(3) 2_655 3_665 ?
O2 Na1 Mn1 30.6(2) 3_665 3_665 ?
O2 Na1 Mn1 81.1(3) . 3_665 ?
O3 Na1 Mn1 97.4(2) 3_665 3_665 ?
O3 Na1 Mn1 152.6(3) 2_655 3_665 ?
O3 Na1 Mn1 119.1(2) . 3_665 ?
O7 Na1 Mn1 33.21(8) . 3_665 ?
Mn1 Na1 Mn1 56.64(13) . 3_665 ?
O2 Na1 Mn1 30.6(2) 2_655 2_655 ?
O2 Na1 Mn1 81.1(3) 3_665 2_655 ?
O2 Na1 Mn1 84.4(3) . 2_655 ?
O3 Na1 Mn1 119.1(2) 3_665 2_655 ?
O3 Na1 Mn1 97.4(2) 2_655 2_655 ?
O3 Na1 Mn1 152.6(3) . 2_655 ?
O7 Na1 Mn1 33.21(8) . 2_655 ?
Mn1 Na1 Mn1 56.64(13) . 2_655 ?
Mn1 Na1 Mn1 56.63(13) 3_665 2_655 ?
O5 Na2 O5 101.4(3) 3_665 2_655 ?
O5 Na2 O5 101.4(3) 3_665 . ?
O5 Na2 O5 101.4(3) 2_655 . ?
O5 Na2 O6 102.1(3) 3_665 . ?
O5 Na2 O6 155.9(3) 2_655 . ?
O5 Na2 O6 68.7(3) . . ?
O5 Na2 O6 68.7(3) 3_665 3_665 ?
O5 Na2 O6 102.1(3) 2_655 3_665 ?
O5 Na2 O6 155.9(3) . 3_665 ?
O6 Na2 O6 91.3(4) . 3_665 ?
O5 Na2 O6 155.9(3) 3_665 2_655 ?
O5 Na2 O6 68.7(3) 2_655 2_655 ?
O5 Na2 O6 102.1(3) . 2_655 ?
O6 Na2 O6 91.3(4) . 2_655 ?
O6 Na2 O6 91.3(4) 3_665 2_655 ?
O5 Na2 Mn2 83.9(3) 3_665 . ?
O5 Na2 Mn2 81.2(3) 2_655 . ?
O5 Na2 Mn2 30.1(2) . . ?
O6 Na2 Mn2 96.1(2) . . ?
O6 Na2 Mn2 152.5(3) 3_665 . ?
O6 Na2 Mn2 114.8(2) 2_655 . ?
O5 Na2 Mn2 30.1(2) 3_665 3_665 ?
O5 Na2 Mn2 83.9(3) 2_655 3_665 ?
O5 Na2 Mn2 81.2(3) . 3_665 ?
O6 Na2 Mn2 114.8(2) . 3_665 ?
O6 Na2 Mn2 96.1(2) 3_665 3_665 ?
O6 Na2 Mn2 152.5(3) 2_655 3_665 ?
Mn2 Na2 Mn2 56.82(12) . 3_665 ?
O5 Na2 Mn2 81.2(3) 3_665 2_655 ?
O5 Na2 Mn2 30.1(2) 2_655 2_655 ?
O5 Na2 Mn2 83.9(3) . 2_655 ?
O6 Na2 Mn2 152.5(3) . 2_655 ?
O6 Na2 Mn2 114.8(2) 3_665 2_655 ?
O6 Na2 Mn2 96.1(2) 2_655 2_655 ?
Mn2 Na2 Mn2 56.82(12) . 2_655 ?
Mn2 Na2 Mn2 56.82(12) 3_665 2_655 ?
C1 O1 Mn1 112.2(7) . . ?
C1 O1 Tb1 120.5(6) . . ?
Mn1 O1 Tb1 124.5(4) . . ?
C15 O2 Mn1 128.7(6) . . ?
C15 O2 Na1 119.1(6) . . ?
Mn1 O2 Na1 110.3(4) . . ?
C14 O3 C16 115.1(9) . . ?
C14 O3 Na1 117.9(6) . . ?
C16 O3 Na1 126.8(8) . . ?
C17 O4 Mn2 114.8(7) . . ?
C17 O4 Tb1 133.2(7) . . ?
Mn2 O4 Tb1 112.0(4) . . ?
C31 O5 Mn2 125.1(6) . . ?
C31 O5 Na2 119.3(6) . . ?
Mn2 O5 Na2 111.6(4) . . ?
C30 O6 C32 117.6(9) . . ?
C30 O6 Na2 117.0(6) . . ?
C32 O6 Na2 125.3(8) . . ?
Mn1 O7 Mn1 119.83(7) 3_665 . ?
Mn1 O7 Mn1 119.82(7) 3_665 2_655 ?
Mn1 O7 Mn1 119.82(7) . 2_655 ?
Mn1 O7 Na1 92.4(4) 3_665 . ?
Mn1 O7 Na1 92.4(4) . . ?
Mn1 O7 Na1 92.4(4) 2_655 . ?
Mn2 O8 Mn2 119.48(12) . 3_665 ?
Mn2 O8 Mn2 119.48(12) . 2_655 ?
Mn2 O8 Mn2 119.48(12) 3_665 2_655 ?
Mn2 O8 Tb1 94.2(5) . . ?
Mn2 O8 Tb1 94.2(5) 3_665 . ?
Mn2 O8 Tb1 94.2(5) 2_655 . ?
C9 N1 C2 121.2(9) . . ?
C9 N1 Mn1 125.4(8) . . ?
C2 N1 Mn1 113.1(7) . . ?
C25 N2 C18 124.4(10) . . ?
C25 N2 Mn2 126.9(8) . . ?
C18 N2 Mn2 108.6(7) . . ?
O1 C1 C2 109.5(9) . . ?
O1 C1 H1A 109.8 . . ?
C2 C1 H1A 109.8 . . ?
O1 C1 H1B 109.8 . . ?
C2 C1 H1B 109.8 . . ?
H1A C1 H1B 108.2 . . ?
C3 C2 N1 116.3(9) . . ?
C3 C2 C1 111.4(9) . . ?
N1 C2 C1 105.3(9) . . ?
C3 C2 H2 107.9 . . ?
N1 C2 H2 107.9 . . ?
C1 C2 H2 107.9 . . ?
C4 C3 C8 120.0 . . ?
C4 C3 C2 119.1(8) . . ?
C8 C3 C2 120.8(8) . . ?
C5 C4 C3 120.0 . . ?
C5 C4 H4 120.0 . . ?
C3 C4 H4 120.0 . . ?
C4 C5 C6 120.0 . . ?
C4 C5 H5 120.0 . . ?
C6 C5 H5 120.0 . . ?
C7 C6 C5 120.0 . . ?
C7 C6 H6 120.0 . . ?
C5 C6 H6 120.0 . . ?
C6 C7 C8 120.0 . . ?
C6 C7 H7 120.0 . . ?
C8 C7 H7 120.0 . . ?
C7 C8 C3 120.0 . . ?
C7 C8 H8 120.0 . . ?
C3 C8 H8 120.0 . . ?
N1 C9 C10 126.7(10) . . ?
N1 C9 H9 116.7 . . ?
C10 C9 H9 116.7 . . ?
C11 C10 C15 120.0 . . ?
C11 C10 C9 116.5(7) . . ?
C15 C10 C9 123.2(7) . . ?
C10 C11 C12 120.0 . . ?
C10 C11 H11 120.0 . . ?
C12 C11 H11 120.0 . . ?
C13 C12 C11 120.0 . . ?
C13 C12 H12 120.0 . . ?
C11 C12 H12 120.0 . . ?
C14 C13 C12 120.0 . . ?
C14 C13 H13 120.0 . . ?
C12 C13 H13 120.0 . . ?
O3 C14 C13 124.4(6) . . ?
O3 C14 C15 115.6(6) . . ?
C13 C14 C15 120.0 . . ?
O2 C15 C14 118.2(6) . . ?
O2 C15 C10 121.7(6) . . ?
C14 C15 C10 120.0 . . ?
O3 C16 H16A 109.5 . . ?
O3 C16 H16B 109.5 . . ?
H16A C16 H16B 109.5 . . ?
O3 C16 H16C 109.5 . . ?
H16A C16 H16C 109.5 . . ?
H16B C16 H16C 109.5 . . ?
O4 C17 C18 107.2(9) . . ?
O4 C17 H17A 110.3 . . ?
C18 C17 H17A 110.3 . . ?
O4 C17 H17B 110.3 . . ?
C18 C17 H17B 110.3 . . ?
H17A C17 H17B 108.5 . . ?
C17 C18 N2 103.7(9) . . ?
C17 C18 C19 116.6(10) . . ?
N2 C18 C19 115.1(9) . . ?
C17 C18 H18 107.0 . . ?
N2 C18 H18 107.0 . . ?
C19 C18 H18 107.0 . . ?
C20 C19 C24 120.0 . . ?
C20 C19 C18 117.1(7) . . ?
C24 C19 C18 122.8(7) . . ?
C21 C20 C19 120.0 . . ?
C21 C20 H20 120.0 . . ?
C19 C20 H20 120.0 . . ?
C22 C21 C20 120.0 . . ?
C22 C21 H21 120.0 . . ?
C20 C21 H21 120.0 . . ?
C23 C22 C21 120.0 . . ?
C23 C22 H22 120.0 . . ?
C21 C22 H22 120.0 . . ?
C22 C23 C24 120.0 . . ?
C22 C23 H23 120.0 . . ?
C24 C23 H23 120.0 . . ?
C23 C24 C19 120.0 . . ?
C23 C24 H24 120.0 . . ?
C19 C24 H24 120.0 . . ?
N2 C25 C26 124.9(10) . . ?
N2 C25 H25 117.6 . . ?
C26 C25 H25 117.6 . . ?
C27 C26 C31 120.0 . . ?
C27 C26 C25 117.6(6) . . ?
C31 C26 C25 122.4(6) . . ?
C26 C27 C28 120.0 . . ?
C26 C27 H27 120.0 . . ?
C28 C27 H27 120.0 . . ?
C29 C28 C27 120.0 . . ?
C29 C28 H28 120.0 . . ?
C27 C28 H28 120.0 . . ?
C30 C29 C28 120.0 . . ?
C30 C29 H29 120.0 . . ?
C28 C29 H29 120.0 . . ?
C29 C30 C31 120.0 . . ?
C29 C30 O6 123.3(6) . . ?
C31 C30 O6 116.7(6) . . ?
O5 C31 C30 117.7(6) . . ?
O5 C31 C26 122.1(6) . . ?
C30 C31 C26 120.0 . . ?
O6 C32 H32A 109.5 . . ?
O6 C32 H32B 109.5 . . ?
H32A C32 H32B 109.5 . . ?
O6 C32 H32C 109.5 . . ?
H32A C32 H32C 109.5 . . ?
H32B C32 H32C 109.5 . . ?
Mn1 Cl1 Mn1 75.75(10) 3_665 . ?

loop_
_geom_bond_atom_site_label_1
_geom_bond_atom_site_label_2
_geom_bond_distance
_geom_bond_site_symmetry_2
_geom_bond_publ_flag
Tb1 O4 2.264(7) 2_655 ?
Tb1 O4 2.264(7) . ?
Tb1 O4 2.264(7) 3_665 ?
Tb1 O1 2.327(8) . ?
Tb1 O1 2.327(8) 2_655 ?
Tb1 O1 2.327(8) 3_665 ?
Tb1 O8 2.738(16) . ?
Tb1 Mn2 3.4594(18) . ?
Tb1 Mn2 3.4594(18) 3_665 ?
Tb1 Mn2 3.4594(18) 2_655 ?
Mn1 O2 1.871(8) . ?
Mn1 O1 1.878(8) . ?
Mn1 O7 1.8908(18) . ?
Mn1 N1 1.985(9) . ?
Mn1 Cl1 2.645(3) 2_655 ?
Mn1 Cl1 2.685(3) . ?
Mn1 Na1 3.449(7) . ?
Mn2 O5 1.886(8) . ?
Mn2 O4 1.903(8) . ?
Mn2 O8 1.926(2) . ?
Mn2 N2 1.982(9) . ?
Mn2 Cl2 2.590(3) 2_655 ?
Mn2 Cl2 2.649(3) . ?
Mn2 Na2 3.495(7) . ?
Cl2 Mn2 2.590(3) 3_665 ?
Na1 O2 2.320(9) 2_655 ?
Na1 O2 2.320(9) 3_665 ?
Na1 O2 2.320(9) . ?
Na1 O3 2.376(10) 3_665 ?
Na1 O3 2.376(10) 2_655 ?
Na1 O3 2.376(10) . ?
Na1 O7 2.806(16) . ?
Na1 Mn1 3.449(7) 3_665 ?
Na1 Mn1 3.449(7) 2_655 ?
Na2 O5 2.329(9) 3_665 ?
Na2 O5 2.329(9) 2_655 ?
Na2 O5 2.329(9) . ?
Na2 O6 2.373(10) . ?
Na2 O6 2.373(10) 3_665 ?
Na2 O6 2.373(10) 2_655 ?
Na2 Mn2 3.495(7) 3_665 ?
Na2 Mn2 3.495(7) 2_655 ?
O1 C1 1.428(14) . ?
O2 C15 1.373(9) . ?
O3 C14 1.381(10) . ?
O3 C16 1.446(17) . ?
O4 C17 1.462(14) . ?
O5 C31 1.369(9) . ?
O6 C30 1.393(10) . ?
O6 C32 1.411(17) . ?
O7 Mn1 1.8908(18) 3_665 ?
O7 Mn1 1.8909(18) 2_655 ?
O8 Mn2 1.926(2) 3_665 ?
O8 Mn2 1.926(2) 2_655 ?
N1 C9 1.296(15) . ?
N1 C2 1.503(14) . ?
N2 C25 1.245(16) . ?
N2 C18 1.513(14) . ?
C1 C2 1.504(16) . ?
C1 H1A 0.9900 . ?
C1 H1B 0.9900 . ?
C2 C3 1.502(13) . ?
C2 H2 1.0000 . ?
C3 C4 1.3900 . ?
C3 C8 1.3900 . ?
C4 C5 1.3900 . ?
C4 H4 0.9500 . ?
C5 C6 1.3900 . ?
C5 H5 0.9500 . ?
C6 C7 1.3900 . ?
C6 H6 0.9500 . ?
C7 C8 1.3900 . ?
C7 H7 0.9500 . ?
C8 H8 0.9500 . ?
C9 C10 1.416(13) . ?
C9 H9 0.9500 . ?
C10 C11 1.3900 . ?
C10 C15 1.3900 . ?
C11 C12 1.3900 . ?
C11 H11 0.9500 . ?
C12 C13 1.3900 . ?
C12 H12 0.9500 . ?
C13 C14 1.3900 . ?
C13 H13 0.9500 . ?
C14 C15 1.3900 . ?
C16 H16A 0.9800 . ?
C16 H16B 0.9800 . ?
C16 H16C 0.9800 . ?
C17 C18 1.497(17) . ?
C17 H17A 0.9900 . ?
C17 H17B 0.9900 . ?
C18 C19 1.522(12) . ?
C18 H18 1.0000 . ?
C19 C20 1.3900 . ?
C19 C24 1.3900 . ?
C20 C21 1.3900 . ?
C20 H20 0.9500 . ?
C21 C22 1.3900 . ?
C21 H21 0.9500 . ?
C22 C23 1.3900 . ?
C22 H22 0.9500 . ?
C23 C24 1.3900 . ?
C23 H23 0.9500 . ?
C24 H24 0.9500 . ?
C25 C26 1.445(13) . ?
C25 H25 0.9500 . ?
C26 C27 1.3900 . ?
C26 C31 1.3900 . ?
C27 C28 1.3900 . ?
C27 H27 0.9500 . ?
C28 C29 1.3900 . ?
C28 H28 0.9500 . ?
C29 C30 1.3900 . ?
C29 H29 0.9500 . ?
C30 C31 1.3900 . ?
C32 H32A 0.9800 . ?
C32 H32B 0.9800 . ?
C32 H32C 0.9800 . ?
Cl1 Mn1 2.645(3) 3_665 ?

loop_
_platon_squeeze_void_nr
_platon_squeeze_void_average_x
_platon_squeeze_void_average_y
_platon_squeeze_void_average_z
_platon_squeeze_void_volume
_platon_squeeze_void_count_electrons
_platon_squeeze_void_content
1 0.333 0.667 0.313 431 74 ' '
2 0.000 0.000 0.646 433 75 ' '
3 0.667 0.333 -0.021 428 75 ' '
